data_7126171
loop_
_publ_author_name
'Shing, Ka-Pan'
'Wan, Qingyun'
'Chang, Xiao-Yong'
'Che, Chi-Ming'

_publ_section_title
;
 The first crystallographically characterised ruthenium(vi) alkylimido
 porphyrin competent for aerobic epoxidation and hydrogen atom
 abstraction.
;
_journal_issue 32
_journal_name_full 'Chemical communications (Cambridge, England)'
_journal_page_first 4428
_journal_page_last 4431
_journal_paper_doi 10.1039/c9cc09972g
_journal_volume 56
_journal_year 2020
_chemical_absolute_configuration ad
_chemical_formula_moiety 'C54 H35 F8 N5 O Ru, C6 H6'
_chemical_formula_sum 'C60 H41 F8 N5 O Ru'
_chemical_formula_weight 1101.05
_space_group_crystal_system orthorhombic
_space_group_IT_number 19
_space_group_name_Hall 'P 2ac 2ab'
_space_group_name_H-M_alt 'P 21 21 21'
_atom_sites_solution_hydrogens geom
_atom_sites_solution_primary dual
_audit_creation_date 2020-02-24
_audit_creation_method
;
Olex2 1.2
(compiled 2018.05.29 svn.r3508 for OlexSys, GUI svn.r5506)
;
_audit_update_record
;
2020-02-24 deposited with the CCDC.	2020-03-02 downloaded from the CCDC.
;
_cell_angle_alpha 90
_cell_angle_beta 90
_cell_angle_gamma 90
_cell_formula_units_Z 4
_cell_length_a 10.8463(2)
_cell_length_b 20.3999(4)
_cell_length_c 21.4989(4)
_cell_measurement_reflns_used 9620
_cell_measurement_temperature 100
_cell_measurement_theta_max 67.58
_cell_measurement_theta_min 2.99
_cell_volume 4756.92(16)
_computing_cell_refinement 'Bruker Apex2'
_computing_data_collection 'Bruker Apex2'
_computing_data_reduction 'Bruker Apex2'
_computing_molecular_graphics 'Olex2 (Dolomanov et al., 2009)'
_computing_publication_material 'Olex2 (Dolomanov et al., 2009)'
_computing_structure_refinement 'ShelXL (Sheldrick, 2015)'
_computing_structure_solution 'ShelXT (Sheldrick, 2015)'
_diffrn_ambient_temperature 100.0
_diffrn_detector 'Bruker PHOTON 100 area detector'
_diffrn_detector_area_resol_mean 7.9
_diffrn_detector_type 'CMOS area detector'
_diffrn_measured_fraction_theta_full 0.998
_diffrn_measured_fraction_theta_max 0.998
_diffrn_measurement_device 'three-circle diffractometer'
_diffrn_measurement_device_type 'Bruker APEX-II CCD'
_diffrn_measurement_method '\f and \w scans'
_diffrn_radiation_monochromator 'mirror optics'
_diffrn_radiation_probe x-ray
_diffrn_radiation_type CuK\a
_diffrn_radiation_wavelength 1.54178
_diffrn_reflns_av_R_equivalents 0.0465
_diffrn_reflns_av_unetI/netI 0.0233
_diffrn_reflns_Laue_measured_fraction_full 0.998
_diffrn_reflns_Laue_measured_fraction_max 0.998
_diffrn_reflns_limit_h_max 12
_diffrn_reflns_limit_h_min -12
_diffrn_reflns_limit_k_max 24
_diffrn_reflns_limit_k_min -24
_diffrn_reflns_limit_l_max 25
_diffrn_reflns_limit_l_min -25
_diffrn_reflns_number 62228
_diffrn_reflns_point_group_measured_fraction_full 0.993
_diffrn_reflns_point_group_measured_fraction_max 0.993
_diffrn_reflns_theta_full 67.598
_diffrn_reflns_theta_max 67.598
_diffrn_reflns_theta_min 2.986
_diffrn_source 'microfocus sealed X-ray tube'
_diffrn_source_type 'Incoatec I\ms'
_diffrn_standards_number 0
_exptl_absorpt_coefficient_mu 3.370
_exptl_absorpt_correction_T_max 0.7530
_exptl_absorpt_correction_T_min 0.5637
_exptl_absorpt_correction_type multi-scan
_exptl_absorpt_process_details
'SADABS-2012/1 (Bruker,2012) was used for absorption correction. wR2(int) was 0.0861 before and 0.0602 after correction. The Ratio of minimum to maximum transmission is 0.7486. The \l/2 correction factor is 0.0015.'
_exptl_crystal_colour black
_exptl_crystal_colour_primary black
_exptl_crystal_density_diffrn 1.537
_exptl_crystal_description block
_exptl_crystal_F_000 2240
_exptl_crystal_size_max 0.25
_exptl_crystal_size_mid 0.06
_exptl_crystal_size_min 0.05
_refine_diff_density_max 0.900
_refine_diff_density_min -0.532
_refine_diff_density_rms 0.081
_refine_ls_abs_structure_details
;
 Flack x determined using 3636 quotients [(I+)-(I-)]/[(I+)+(I-)]
 (Parsons, Flack and Wagner, Acta Cryst. B69 (2013) 249-259).
;
_refine_ls_abs_structure_Flack -0.016(2)
_refine_ls_extinction_method none
_refine_ls_goodness_of_fit_ref 1.051
_refine_ls_hydrogen_treatment constr
_refine_ls_matrix_type full
_refine_ls_number_parameters 664
_refine_ls_number_reflns 8519
_refine_ls_number_restraints 0
_refine_ls_restrained_S_all 1.051
_refine_ls_R_factor_all 0.0387
_refine_ls_R_factor_gt 0.0380
_refine_ls_shift/su_max 0.001
_refine_ls_shift/su_mean 0.000
_refine_ls_structure_factor_coef Fsqd
_refine_ls_weighting_details 'w=1/[\s^2^(Fo^2^)+(0.0598P)^2^+7.1050P] where P=(Fo^2^+2Fc^2^)/3'
_refine_ls_weighting_scheme calc
_refine_ls_wR_factor_gt 0.1019
_refine_ls_wR_factor_ref 0.1027
_reflns_Friedel_coverage 0.787
_reflns_Friedel_fraction_full 0.986
_reflns_Friedel_fraction_max 0.986
_reflns_number_gt 8375
_reflns_number_total 8519
_reflns_threshold_expression 'I > 2\s(I)'
_cod_data_source_file c9cc09972g2.cif
_cod_data_source_block cxy369_0m
_cod_depositor_comments 'Adding full bibliography for 7126171--7126173.cif.'
_cod_database_code 7126171
_shelx_shelxl_version_number 2018/3
_shelx_space_group_comment
;
The symmetry employed for this shelxl refinement is uniquely defined
by the following loop, which should always be used as a source of
symmetry information in preference to the above space-group names.
They are only intended as comments.
;
_olex2_refinement_description
;
1. Fixed Uiso
 At 1.2 times of:
  All C(H) groups, All C(H,H) groups
2.a Ternary CH refined with riding coordinates:
 C47(H47), C49(H49), C51(H51)
2.b Secondary CH2 refined with riding coordinates:
 C46(H46A,H46B), C48(H48A,H48B), C50(H50A,H50B), C52(H52A,H52B), C53(H53A,
 H53B), C54(H54A,H54B)
2.c Aromatic/amide H refined with riding coordinates:
 C2(H2), C3(H3), C8(H8), C9(H9), C10(H10), C13(H13), C14(H14), C19(H19),
 C20(H20), C21(H21), C24(H24), C25(H25), C30(H30), C31(H31), C32(H32), C35(H35),
  C36(H36), C41(H41), C42(H42), C43(H43), C60(H60), C55(H55), C56(H56),
 C57(H57), C58(H58), C59(H59)
2.d Fitted hexagon refined as free rotating group:
 C60(C55,C56,C57,C58,C59)
;
_olex2_submission_special_instructions 'No special instructions were received'

loop_
_space_group_symop_operation_xyz
'x, y, z'
'-x+1/2, -y, z+1/2'
'-x, y+1/2, -z+1/2'
'x+1/2, -y+1/2, -z'

loop_
_atom_site_label
_atom_site_type_symbol
_atom_site_fract_x
_atom_site_fract_y
_atom_site_fract_z
_atom_site_U_iso_or_equiv
_atom_site_adp_type
_atom_site_occupancy
_atom_site_site_symmetry_order
_atom_site_calc_flag
_atom_site_refinement_flags_posn
_atom_site_refinement_flags_adp
_atom_site_refinement_flags_occupancy
_atom_site_disorder_assembly
_atom_site_disorder_group
Ru1 Ru 0.46855(3) 0.47986(2) 0.40599(2) 0.01997(11) Uani 1 1 d . . . . .
F1 F 0.9379(4) 0.43053(18) 0.52131(19) 0.0511(10) Uani 1 1 d . . . . .
F2 F 0.7134(3) 0.61704(17) 0.57870(16) 0.0380(8) Uani 1 1 d . . . . .
F3 F 0.4359(5) 0.21751(17) 0.48014(18) 0.0557(12) Uani 1 1 d . . . . .
F4 F 0.2284(7) 0.3710(2) 0.6018(3) 0.111(3) Uani 1 1 d . . . . .
F5 F 0.1572(4) 0.4347(3) 0.19534(16) 0.0582(11) Uani 1 1 d . . . . .
F6 F -0.0186(3) 0.49403(19) 0.38622(16) 0.0476(9) Uani 1 1 d . . . . .
F7 F 0.6666(5) 0.60055(17) 0.19629(17) 0.0549(11) Uani 1 1 d . . . . .
F8 F 0.5055(5) 0.74007(17) 0.34744(18) 0.0648(15) Uani 1 1 d . . . . .
O1 O 0.5504(4) 0.42883(17) 0.35446(17) 0.0291(8) Uani 1 1 d . . . . .
N1 N 0.5429(4) 0.43333(19) 0.48288(19) 0.0247(9) Uani 1 1 d . . . . .
N2 N 0.3203(4) 0.41636(19) 0.4071(2) 0.0220(8) Uani 1 1 d . . . . .
N3 N 0.3952(4) 0.5255(2) 0.32831(18) 0.0232(8) Uani 1 1 d . . . . .
N4 N 0.6176(4) 0.54397(19) 0.4048(2) 0.0232(8) Uani 1 1 d . . . . .
N5 N 0.3908(4) 0.5380(2) 0.4535(2) 0.0271(10) Uani 1 1 d . . . . .
C1 C 0.6439(5) 0.4536(2) 0.5154(2) 0.0254(11) Uani 1 1 d . . . . .
C2 C 0.6557(6) 0.4123(3) 0.5698(3) 0.0334(12) Uani 1 1 d . . . . .
H2 H 0.717389 0.415869 0.601005 0.040 Uiso 1 1 calc R . . . .
C3 C 0.5649(5) 0.3685(3) 0.5685(3) 0.0346(13) Uani 1 1 d . . . . .
H3 H 0.551271 0.334563 0.597936 0.041 Uiso 1 1 calc R . . . .
C4 C 0.4910(5) 0.3818(2) 0.5144(2) 0.0261(11) Uani 1 1 d . . . . .
C5 C 0.3803(5) 0.3504(2) 0.4984(2) 0.0257(11) Uani 1 1 d . . . . .
C6 C 0.3358(5) 0.2958(3) 0.5393(2) 0.0275(11) Uani 1 1 d . . . . .
C7 C 0.3607(6) 0.2317(3) 0.5281(2) 0.0295(12) Uani 1 1 d . . . . .
C8 C 0.3105(7) 0.1797(3) 0.5621(3) 0.0386(14) Uani 1 1 d . . . . .
H8 H 0.331695 0.135646 0.552797 0.046 Uiso 1 1 calc R . . . .
C9 C 0.2298(7) 0.1942(3) 0.6093(3) 0.0470(17) Uani 1 1 d . . . . .
H9 H 0.193617 0.159871 0.632998 0.056 Uiso 1 1 calc R . . . .
C10 C 0.2017(10) 0.2583(4) 0.6222(4) 0.074(3) Uani 1 1 d . . . . .
H10 H 0.145075 0.268546 0.654493 0.089 Uiso 1 1 calc R . . . .
C11 C 0.2553(8) 0.3074(3) 0.5885(4) 0.058(2) Uani 1 1 d . . . . .
C12 C 0.3024(5) 0.3669(2) 0.4488(2) 0.0245(10) Uani 1 1 d . . . . .
C13 C 0.1856(5) 0.3361(3) 0.4361(3) 0.0310(12) Uani 1 1 d . . . . .
H13 H 0.150882 0.299900 0.457752 0.037 Uiso 1 1 calc R . . . .
C14 C 0.1348(5) 0.3685(3) 0.3877(3) 0.0311(12) Uani 1 1 d . . . . .
H14 H 0.057508 0.359278 0.368823 0.037 Uiso 1 1 calc R . . . .
C15 C 0.2193(5) 0.4194(3) 0.3699(2) 0.0259(11) Uani 1 1 d . . . . .
C16 C 0.1990(5) 0.4649(3) 0.3217(2) 0.0274(11) Uani 1 1 d . . . . .
C17 C 0.0752(5) 0.4653(3) 0.2919(3) 0.0320(12) Uani 1 1 d . . . . .
C18 C -0.0309(6) 0.4796(3) 0.3254(3) 0.0350(11) Uani 1 1 d . . . . .
C19 C -0.1483(6) 0.4799(4) 0.3004(3) 0.0468(15) Uani 1 1 d . . . . .
H19 H -0.218855 0.487981 0.325399 0.056 Uiso 1 1 calc R . . . .
C20 C -0.1583(7) 0.4679(4) 0.2367(4) 0.058(2) Uani 1 1 d . . . . .
H20 H -0.237327 0.469100 0.217619 0.069 Uiso 1 1 calc R . . . .
C21 C -0.0569(7) 0.4544(4) 0.2011(3) 0.0540(19) Uani 1 1 d . . . . .
H21 H -0.065019 0.446988 0.157704 0.065 Uiso 1 1 calc R . . . .
C22 C 0.0575(6) 0.4516(4) 0.2293(3) 0.0426(15) Uani 1 1 d . . . . .
C23 C 0.2834(5) 0.5130(3) 0.3021(2) 0.0284(11) Uani 1 1 d . . . . .
C24 C 0.2644(6) 0.5577(3) 0.2514(3) 0.0379(14) Uani 1 1 d . . . . .
H24 H 0.194613 0.559394 0.224690 0.046 Uiso 1 1 calc R . . . .
C25 C 0.3665(6) 0.5976(3) 0.2489(3) 0.0343(13) Uani 1 1 d . . . . .
H25 H 0.380554 0.632017 0.219989 0.041 Uiso 1 1 calc R . . . .
C26 C 0.4470(5) 0.5776(2) 0.2975(2) 0.0258(11) Uani 1 1 d . . . . .
C27 C 0.5570(5) 0.6092(2) 0.3133(2) 0.0251(11) Uani 1 1 d . . . . .
C28 C 0.5863(5) 0.6676(2) 0.2742(2) 0.0260(11) Uani 1 1 d . . . . .
C29 C 0.6347(6) 0.6617(3) 0.2147(3) 0.0325(12) Uani 1 1 d . . . . .
C30 C 0.6504(6) 0.7134(3) 0.1739(3) 0.0397(14) Uani 1 1 d . . . . .
H30 H 0.684257 0.706587 0.133686 0.048 Uiso 1 1 calc R . . . .
C31 C 0.6158(6) 0.7751(3) 0.1931(3) 0.0393(14) Uani 1 1 d . . . . .
H31 H 0.624342 0.811363 0.165677 0.047 Uiso 1 1 calc R . . . .
C32 C 0.5682(7) 0.7845(3) 0.2527(3) 0.0486(17) Uani 1 1 d . . . . .
H32 H 0.545368 0.827034 0.266580 0.058 Uiso 1 1 calc R . . . .
C33 C 0.5552(6) 0.7313(3) 0.2906(3) 0.0377(14) Uani 1 1 d . . . . .
C34 C 0.6354(5) 0.5939(2) 0.3631(2) 0.0237(10) Uani 1 1 d . . . . .
C35 C 0.7448(5) 0.6287(3) 0.3802(3) 0.0290(12) Uani 1 1 d . . . . .
H35 H 0.779145 0.665055 0.358630 0.035 Uiso 1 1 calc R . . . .
C36 C 0.7903(5) 0.6010(3) 0.4321(3) 0.0292(12) Uani 1 1 d . . . . .
H36 H 0.862295 0.614249 0.453930 0.035 Uiso 1 1 calc R . . . .
C37 C 0.7090(5) 0.5470(2) 0.4487(2) 0.0247(11) Uani 1 1 d . . . . .
C38 C 0.7210(5) 0.5067(2) 0.5005(2) 0.0258(11) Uani 1 1 d . . . . .
C39 C 0.8193(5) 0.5225(3) 0.5473(2) 0.0270(10) Uani 1 1 d . . . . .
C40 C 0.8098(5) 0.5765(3) 0.5863(3) 0.0290(11) Uani 1 1 d . . . . .
C41 C 0.8913(6) 0.5897(3) 0.6341(3) 0.0389(14) Uani 1 1 d . . . . .
H41 H 0.881119 0.627439 0.659438 0.047 Uiso 1 1 calc R . . . .
C42 C 0.9877(6) 0.5469(3) 0.6441(3) 0.0393(14) Uani 1 1 d . . . . .
H42 H 1.043149 0.554453 0.677481 0.047 Uiso 1 1 calc R . . . .
C43 C 1.0043(5) 0.4930(3) 0.6058(3) 0.0362(13) Uani 1 1 d . . . . .
H43 H 1.071034 0.463662 0.612295 0.043 Uiso 1 1 calc R . . . .
C44 C 0.9213(5) 0.4831(3) 0.5581(3) 0.0344(12) Uani 1 1 d . . . . .
C45 C 0.3376(5) 0.5940(3) 0.4817(2) 0.0277(11) Uani 1 1 d . . . . .
C46 C 0.2324(8) 0.6164(4) 0.4379(3) 0.0510(18) Uani 1 1 d . . . . .
H46A H 0.171814 0.580574 0.432321 0.061 Uiso 1 1 calc R . . . .
H46B H 0.265983 0.628381 0.396666 0.061 Uiso 1 1 calc R . . . .
C47 C 0.1696(8) 0.6766(4) 0.4684(4) 0.057(2) Uani 1 1 d . . . . .
H47 H 0.100126 0.692977 0.442057 0.069 Uiso 1 1 calc R . . . .
C48 C 0.2839(6) 0.5735(3) 0.5449(3) 0.0408(14) Uani 1 1 d . . . . .
H48A H 0.350266 0.556930 0.572304 0.049 Uiso 1 1 calc R . . . .
H48B H 0.222171 0.538311 0.539209 0.049 Uiso 1 1 calc R . . . .
C49 C 0.2220(7) 0.6352(4) 0.5746(3) 0.0490(18) Uani 1 1 d . . . . .
H49 H 0.185655 0.623678 0.615925 0.059 Uiso 1 1 calc R . . . .
C50 C 0.4329(7) 0.6484(3) 0.4884(4) 0.056(2) Uani 1 1 d . . . . .
H50A H 0.465804 0.660485 0.447046 0.067 Uiso 1 1 calc R . . . .
H50B H 0.502299 0.633060 0.514544 0.067 Uiso 1 1 calc R . . . .
C51 C 0.3710(8) 0.7088(3) 0.5190(5) 0.068(3) Uani 1 1 d . . . . .
H51 H 0.431972 0.745146 0.524510 0.081 Uiso 1 1 calc R . . . .
C52 C 0.2659(11) 0.7304(4) 0.4786(4) 0.076(3) Uani 1 1 d . . . . .
H52A H 0.298756 0.744421 0.437784 0.092 Uiso 1 1 calc R . . . .
H52B H 0.225449 0.768807 0.498052 0.092 Uiso 1 1 calc R . . . .
C53 C 0.1245(8) 0.6578(4) 0.5320(3) 0.057(2) Uani 1 1 d . . . . .
H53A H 0.082671 0.696050 0.550876 0.068 Uiso 1 1 calc R . . . .
H53B H 0.062500 0.622443 0.527595 0.068 Uiso 1 1 calc R . . . .
C54 C 0.3206(9) 0.6861(4) 0.5826(4) 0.060(2) Uani 1 1 d . . . . .
H54A H 0.388770 0.667694 0.607755 0.072 Uiso 1 1 calc R . . . .
H54B H 0.286360 0.724232 0.605267 0.072 Uiso 1 1 calc R . . . .
C60 C 0.1402(10) 0.7794(4) 0.2813(5) 0.153(8) Uani 1 1 d . . . . .
H60 H 0.199684 0.812219 0.290220 0.184 Uiso 1 1 calc R . . . .
C55 C 0.1462(9) 0.7190(5) 0.3110(4) 0.120(5) Uani 1 1 d G . . . .
H55 H 0.209855 0.710528 0.340316 0.145 Uiso 1 1 calc R . . . .
C56 C 0.0592(9) 0.6709(4) 0.2979(4) 0.123(5) Uani 1 1 d G . . . .
H56 H 0.063299 0.629624 0.318262 0.148 Uiso 1 1 calc R . . . .
C57 C -0.0339(8) 0.6833(4) 0.2551(5) 0.120(5) Uani 1 1 d G . . . .
H57 H -0.093429 0.650410 0.246113 0.144 Uiso 1 1 calc R . . . .
C58 C -0.0400(8) 0.7437(4) 0.2253(4) 0.138(6) Uani 1 1 d G . . . .
H58 H -0.103602 0.752100 0.196016 0.166 Uiso 1 1 calc R . . . .
C59 C 0.0471(11) 0.7917(3) 0.2384(4) 0.157(8) Uani 1 1 d G . . . .
H59 H 0.042953 0.833005 0.218069 0.188 Uiso 1 1 calc R . . . .

loop_
_atom_site_aniso_label
_atom_site_aniso_U_11
_atom_site_aniso_U_22
_atom_site_aniso_U_33
_atom_site_aniso_U_23
_atom_site_aniso_U_13
_atom_site_aniso_U_12
Ru1 0.02517(18) 0.01595(16) 0.01877(17) -0.00056(13) 0.00253(15) -0.00158(14)
F1 0.055(2) 0.0351(18) 0.063(2) -0.0137(17) -0.0180(19) 0.0123(17)
F2 0.0363(17) 0.0364(18) 0.041(2) -0.0100(15) 0.0002(15) 0.0029(14)
F3 0.093(3) 0.0280(17) 0.046(2) 0.0017(15) 0.031(2) 0.0096(19)
F4 0.190(6) 0.026(2) 0.116(5) 0.011(2) 0.119(5) 0.019(3)
F5 0.048(2) 0.099(3) 0.0283(18) -0.015(2) 0.0024(16) -0.003(2)
F6 0.0390(18) 0.063(2) 0.0408(18) -0.0161(16) 0.0009(15) 0.0121(17)
F7 0.096(3) 0.0322(18) 0.0365(19) -0.0009(15) 0.034(2) 0.009(2)
F8 0.121(4) 0.0281(17) 0.045(2) -0.0040(15) 0.044(2) 0.002(2)
O1 0.031(2) 0.0234(16) 0.0330(19) 0.0011(14) 0.0018(16) -0.0009(16)
N1 0.029(2) 0.0184(18) 0.026(2) 0.0007(15) 0.0012(19) -0.0037(19)
N2 0.0233(19) 0.0216(19) 0.0212(19) -0.0025(18) 0.0048(18) -0.0004(15)
N3 0.028(2) 0.022(2) 0.0196(18) 0.0003(17) 0.0021(16) -0.0008(19)
N4 0.029(2) 0.0195(18) 0.0212(18) 0.0008(17) -0.0008(19) -0.0018(15)
N5 0.032(2) 0.026(2) 0.023(2) 0.0034(17) -0.0047(18) -0.0037(18)
C1 0.029(3) 0.022(2) 0.025(2) 0.001(2) -0.004(2) -0.004(2)
C2 0.041(3) 0.029(3) 0.031(3) 0.008(2) -0.011(2) -0.008(2)
C3 0.039(3) 0.030(3) 0.035(3) 0.009(2) -0.004(2) -0.006(2)
C4 0.036(3) 0.018(2) 0.024(2) 0.0027(18) 0.000(2) -0.002(2)
C5 0.034(3) 0.017(2) 0.026(3) -0.0003(19) 0.008(2) -0.003(2)
C6 0.035(3) 0.020(2) 0.027(3) 0.000(2) 0.003(2) -0.006(2)
C7 0.042(3) 0.024(3) 0.023(2) -0.004(2) 0.001(2) -0.003(2)
C8 0.058(4) 0.019(3) 0.039(3) 0.002(2) 0.003(3) -0.009(3)
C9 0.061(4) 0.032(3) 0.047(4) 0.009(3) 0.017(3) -0.011(3)
C10 0.109(7) 0.037(4) 0.076(6) 0.006(4) 0.066(6) -0.002(4)
C11 0.083(5) 0.024(3) 0.068(5) 0.003(3) 0.041(5) 0.006(3)
C12 0.028(3) 0.018(2) 0.027(3) -0.0032(19) 0.002(2) -0.002(2)
C13 0.035(3) 0.021(3) 0.038(3) 0.000(2) 0.005(2) -0.004(2)
C14 0.024(3) 0.032(3) 0.037(3) -0.002(2) 0.003(2) -0.009(2)
C15 0.028(3) 0.025(3) 0.024(3) -0.004(2) 0.005(2) -0.001(2)
C16 0.028(3) 0.032(3) 0.022(2) -0.005(2) 0.000(2) 0.000(2)
C17 0.032(3) 0.035(3) 0.029(3) 0.000(2) -0.005(2) -0.001(2)
C18 0.033(3) 0.038(3) 0.034(3) -0.004(2) -0.001(2) 0.005(3)
C19 0.036(3) 0.048(4) 0.056(4) -0.008(4) -0.006(3) 0.006(3)
C20 0.043(4) 0.062(5) 0.069(5) -0.015(4) -0.026(4) 0.012(4)
C21 0.051(4) 0.073(5) 0.038(3) -0.008(3) -0.015(3) 0.000(4)
C22 0.039(4) 0.060(4) 0.028(3) -0.006(3) -0.001(2) -0.004(3)
C23 0.035(3) 0.028(3) 0.023(2) 0.001(2) 0.001(2) -0.002(2)
C24 0.038(3) 0.046(4) 0.030(3) 0.007(3) -0.006(2) -0.007(3)
C25 0.045(3) 0.033(3) 0.024(3) 0.010(2) 0.002(2) -0.002(3)
C26 0.033(3) 0.025(2) 0.020(2) 0.0010(19) 0.005(2) 0.001(2)
C27 0.031(3) 0.023(2) 0.021(2) -0.0016(19) 0.007(2) -0.001(2)
C28 0.032(3) 0.024(2) 0.022(2) 0.004(2) 0.003(2) -0.001(2)
C29 0.045(3) 0.026(3) 0.026(3) 0.005(2) 0.009(2) 0.002(2)
C30 0.051(4) 0.040(3) 0.027(3) 0.008(2) 0.014(3) -0.003(3)
C31 0.048(4) 0.034(3) 0.036(3) 0.015(2) 0.010(3) -0.004(3)
C32 0.068(5) 0.025(3) 0.053(4) 0.002(3) 0.018(3) 0.000(3)
C33 0.055(4) 0.030(3) 0.029(3) 0.000(2) 0.016(3) -0.001(3)
C34 0.033(3) 0.020(2) 0.019(2) 0.0021(18) 0.007(2) 0.000(2)
C35 0.036(3) 0.022(2) 0.029(3) 0.004(2) 0.006(2) -0.005(2)
C36 0.031(3) 0.026(3) 0.030(3) 0.000(2) 0.003(2) -0.006(2)
C37 0.030(3) 0.018(2) 0.026(3) -0.0031(19) 0.001(2) -0.004(2)
C38 0.031(3) 0.020(2) 0.026(2) -0.0026(19) 0.000(2) -0.004(2)
C39 0.032(3) 0.024(2) 0.025(2) 0.004(2) -0.003(2) -0.006(2)
C40 0.028(3) 0.029(3) 0.030(3) 0.000(2) 0.001(2) -0.007(2)
C41 0.040(3) 0.042(3) 0.035(3) -0.010(3) 0.001(3) -0.014(3)
C42 0.037(3) 0.045(3) 0.037(3) 0.002(2) -0.008(3) -0.016(3)
C43 0.028(3) 0.038(3) 0.043(3) 0.012(2) -0.007(2) -0.006(2)
C44 0.039(3) 0.024(3) 0.040(3) -0.003(2) -0.003(2) -0.001(2)
C45 0.033(3) 0.023(3) 0.028(3) 0.002(2) 0.006(2) 0.002(2)
C46 0.065(5) 0.053(4) 0.035(3) -0.001(3) 0.000(3) 0.012(4)
C47 0.064(5) 0.059(5) 0.049(4) 0.005(4) -0.001(4) 0.027(4)
C48 0.046(4) 0.044(3) 0.033(3) -0.003(3) 0.004(3) 0.003(3)
C49 0.040(4) 0.064(5) 0.042(4) 0.016(3) 0.014(3) 0.010(3)
C50 0.060(5) 0.035(3) 0.071(5) -0.013(3) 0.025(4) -0.008(3)
C51 0.067(5) 0.028(3) 0.108(7) -0.011(4) 0.049(5) -0.003(3)
C52 0.144(9) 0.024(3) 0.061(5) 0.001(3) 0.004(6) 0.019(5)
C53 0.075(5) 0.050(4) 0.045(4) -0.001(3) 0.011(4) 0.022(4)
C54 0.083(6) 0.052(4) 0.045(4) -0.021(3) 0.005(4) -0.010(4)
C60 0.222(19) 0.065(7) 0.172(15) -0.020(8) -0.118(15) 0.014(9)
C55 0.148(13) 0.120(11) 0.094(9) 0.004(8) -0.055(9) -0.012(10)
C56 0.140(13) 0.096(9) 0.135(11) 0.055(9) 0.007(10) 0.012(9)
C57 0.056(6) 0.167(13) 0.137(11) 0.054(10) -0.019(8) -0.005(8)
C58 0.129(11) 0.146(12) 0.139(12) 0.065(10) -0.071(11) -0.035(11)
C59 0.25(2) 0.088(8) 0.135(12) -0.030(8) -0.123(14) 0.018(11)

loop_
_atom_type_symbol
_atom_type_description
_atom_type_scat_dispersion_real
_atom_type_scat_dispersion_imag
_atom_type_scat_source
C C 0.0181 0.0091 'International Tables Vol C Tables 4.2.6.8 and 6.1.1.4'
H H 0.0000 0.0000 'International Tables Vol C Tables 4.2.6.8 and 6.1.1.4'
F F 0.0727 0.0534 'International Tables Vol C Tables 4.2.6.8 and 6.1.1.4'
N N 0.0311 0.0180 'International Tables Vol C Tables 4.2.6.8 and 6.1.1.4'
O O 0.0492 0.0322 'International Tables Vol C Tables 4.2.6.8 and 6.1.1.4'
Ru Ru 0.0552 3.2960 'International Tables Vol C Tables 4.2.6.8 and 6.1.1.4'

loop_
_geom_angle_atom_site_label_1
_geom_angle_atom_site_label_2
_geom_angle_atom_site_label_3
_geom_angle
_geom_angle_site_symmetry_1
_geom_angle_site_symmetry_3
_geom_angle_publ_flag
O1 Ru1 N1 92.00(17) . . ?
O1 Ru1 N2 91.65(16) . . ?
O1 Ru1 N3 87.25(16) . . ?
O1 Ru1 N4 88.41(17) . . ?
O1 Ru1 N5 174.37(19) . . ?
N1 Ru1 N3 179.24(17) . . ?
N1 Ru1 N4 89.74(17) . . ?
N2 Ru1 N1 90.36(17) . . ?
N2 Ru1 N3 89.54(17) . . ?
N2 Ru1 N4 179.9(2) . . ?
N3 Ru1 N4 90.36(17) . . ?
N5 Ru1 N1 91.82(18) . . ?
N5 Ru1 N2 92.45(18) . . ?
N5 Ru1 N3 88.93(18) . . ?
N5 Ru1 N4 87.48(19) . . ?
C1 N1 Ru1 125.7(3) . . ?
C1 N1 C4 108.0(4) . . ?
C4 N1 Ru1 125.9(4) . . ?
C12 N2 Ru1 125.7(4) . . ?
C15 N2 Ru1 126.3(3) . . ?
C15 N2 C12 107.8(4) . . ?
C23 N3 Ru1 126.3(3) . . ?
C23 N3 C26 108.0(4) . . ?
C26 N3 Ru1 125.4(3) . . ?
C34 N4 Ru1 125.8(4) . . ?
C34 N4 C37 108.4(4) . . ?
C37 N4 Ru1 125.6(3) . . ?
C45 N5 Ru1 167.7(4) . . ?
N1 C1 C2 108.0(4) . . ?
N1 C1 C38 126.5(5) . . ?
C38 C1 C2 125.5(5) . . ?
C1 C2 H2 126.0 . . ?
C3 C2 C1 107.9(5) . . ?
C3 C2 H2 126.0 . . ?
C2 C3 H3 126.2 . . ?
C2 C3 C4 107.7(5) . . ?
C4 C3 H3 126.2 . . ?
N1 C4 C3 108.4(5) . . ?
N1 C4 C5 125.5(5) . . ?
C5 C4 C3 126.0(5) . . ?
C4 C5 C6 118.1(5) . . ?
C12 C5 C4 126.3(5) . . ?
C12 C5 C6 115.5(5) . . ?
C7 C6 C5 123.2(5) . . ?
C7 C6 C11 115.1(5) . . ?
C11 C6 C5 121.4(5) . . ?
F3 C7 C6 117.7(5) . . ?
F3 C7 C8 118.3(5) . . ?
C6 C7 C8 124.1(5) . . ?
C7 C8 H8 120.9 . . ?
C9 C8 C7 118.2(6) . . ?
C9 C8 H8 120.9 . . ?
C8 C9 H9 120.1 . . ?
C10 C9 C8 119.7(6) . . ?
C10 C9 H9 120.1 . . ?
C9 C10 H10 120.1 . . ?
C11 C10 C9 119.9(7) . . ?
C11 C10 H10 120.1 . . ?
F4 C11 C6 117.2(6) . . ?
F4 C11 C10 119.8(6) . . ?
C10 C11 C6 123.0(6) . . ?
N2 C12 C5 126.3(5) . . ?
N2 C12 C13 108.9(5) . . ?
C5 C12 C13 124.7(5) . . ?
C12 C13 H13 126.6 . . ?
C14 C13 C12 106.9(5) . . ?
C14 C13 H13 126.6 . . ?
C13 C14 H14 126.3 . . ?
C13 C14 C15 107.4(5) . . ?
C15 C14 H14 126.3 . . ?
N2 C15 C14 108.9(5) . . ?
N2 C15 C16 126.1(5) . . ?
C16 C15 C14 124.9(5) . . ?
C15 C16 C17 117.5(5) . . ?
C23 C16 C15 125.4(5) . . ?
C23 C16 C17 117.1(5) . . ?
C18 C17 C16 121.7(5) . . ?
C18 C17 C22 115.5(5) . . ?
C22 C17 C16 122.8(5) . . ?
F6 C18 C17 117.9(5) . . ?
F6 C18 C19 117.9(5) . . ?
C19 C18 C17 124.2(5) . . ?
C18 C19 H19 121.5 . . ?
C18 C19 C20 117.0(6) . . ?
C20 C19 H19 121.5 . . ?
C19 C20 H20 119.3 . . ?
C21 C20 C19 121.4(6) . . ?
C21 C20 H20 119.3 . . ?
C20 C21 H21 120.5 . . ?
C20 C21 C22 119.1(6) . . ?
C22 C21 H21 120.5 . . ?
F5 C22 C17 117.7(5) . . ?
F5 C22 C21 119.6(5) . . ?
C21 C22 C17 122.7(6) . . ?
N3 C23 C16 125.9(5) . . ?
N3 C23 C24 108.9(5) . . ?
C16 C23 C24 125.2(5) . . ?
C23 C24 H24 126.6 . . ?
C25 C24 C23 106.8(5) . . ?
C25 C24 H24 126.6 . . ?
C24 C25 H25 126.4 . . ?
C24 C25 C26 107.3(5) . . ?
C26 C25 H25 126.4 . . ?
N3 C26 C25 108.9(5) . . ?
N3 C26 C27 126.1(5) . . ?
C27 C26 C25 124.8(5) . . ?
C26 C27 C28 114.4(5) . . ?
C26 C27 C34 126.9(5) . . ?
C34 C27 C28 118.6(5) . . ?
C29 C28 C27 121.9(5) . . ?
C33 C28 C27 123.6(5) . . ?
C33 C28 C29 114.0(5) . . ?
F7 C29 C28 116.5(5) . . ?
F7 C29 C30 119.1(5) . . ?
C30 C29 C28 124.3(5) . . ?
C29 C30 H30 120.8 . . ?
C31 C30 C29 118.3(5) . . ?
C31 C30 H30 120.8 . . ?
C30 C31 H31 119.9 . . ?
C30 C31 C32 120.1(5) . . ?
C32 C31 H31 119.9 . . ?
C31 C32 H32 120.7 . . ?
C33 C32 C31 118.5(6) . . ?
C33 C32 H32 120.7 . . ?
F8 C33 C28 116.8(5) . . ?
F8 C33 C32 118.5(5) . . ?
C32 C33 C28 124.7(5) . . ?
N4 C34 C27 125.5(5) . . ?
N4 C34 C35 108.5(4) . . ?
C27 C34 C35 126.0(5) . . ?
C34 C35 H35 126.0 . . ?
C36 C35 C34 108.0(5) . . ?
C36 C35 H35 126.0 . . ?
C35 C36 H36 126.3 . . ?
C35 C36 C37 107.4(5) . . ?
C37 C36 H36 126.3 . . ?
N4 C37 C36 107.7(5) . . ?
N4 C37 C38 126.3(5) . . ?
C38 C37 C36 126.0(5) . . ?
C1 C38 C39 115.9(5) . . ?
C37 C38 C1 125.6(5) . . ?
C37 C38 C39 118.4(5) . . ?
C40 C39 C38 121.5(5) . . ?
C40 C39 C44 114.7(5) . . ?
C44 C39 C38 123.6(5) . . ?
F2 C40 C39 118.3(5) . . ?
F2 C40 C41 117.8(5) . . ?
C41 C40 C39 123.9(5) . . ?
C40 C41 H41 120.8 . . ?
C42 C41 C40 118.5(5) . . ?
C42 C41 H41 120.8 . . ?
C41 C42 H42 119.7 . . ?
C41 C42 C43 120.6(5) . . ?
C43 C42 H42 119.7 . . ?
C42 C43 H43 120.9 . . ?
C44 C43 C42 118.3(5) . . ?
C44 C43 H43 120.9 . . ?
F1 C44 C39 118.1(5) . . ?
F1 C44 C43 117.9(5) . . ?
C43 C44 C39 124.0(5) . . ?
N5 C45 C46 106.2(5) . . ?
N5 C45 C48 108.3(4) . . ?
N5 C45 C50 110.6(5) . . ?
C48 C45 C46 109.8(5) . . ?
C50 C45 C46 110.1(6) . . ?
C50 C45 C48 111.7(5) . . ?
C45 C46 H46A 110.2 . . ?
C45 C46 H46B 110.2 . . ?
C45 C46 C47 107.5(6) . . ?
H46A C46 H46B 108.5 . . ?
C47 C46 H46A 110.2 . . ?
C47 C46 H46B 110.2 . . ?
C46 C47 H47 110.9 . . ?
C52 C47 C46 109.2(7) . . ?
C52 C47 H47 110.9 . . ?
C53 C47 C46 109.0(6) . . ?
C53 C47 H47 110.9 . . ?
C53 C47 C52 106.0(7) . . ?
C45 C48 H48A 110.1 . . ?
C45 C48 H48B 110.1 . . ?
C45 C48 C49 107.8(5) . . ?
H48A C48 H48B 108.5 . . ?
C49 C48 H48A 110.1 . . ?
C49 C48 H48B 110.1 . . ?
C48 C49 H49 110.0 . . ?
C53 C49 C48 107.8(6) . . ?
C53 C49 H49 110.0 . . ?
C53 C49 C54 111.6(7) . . ?
C54 C49 C48 107.3(6) . . ?
C54 C49 H49 110.0 . . ?
C45 C50 H50A 109.9 . . ?
C45 C50 H50B 109.9 . . ?
C45 C50 C51 109.0(6) . . ?
H50A C50 H50B 108.3 . . ?
C51 C50 H50A 109.9 . . ?
C51 C50 H50B 109.9 . . ?
C50 C51 H51 110.7 . . ?
C52 C51 C50 108.5(8) . . ?
C52 C51 H51 110.7 . . ?
C52 C51 C54 109.4(7) . . ?
C54 C51 C50 106.9(6) . . ?
C54 C51 H51 110.7 . . ?
C47 C52 H52A 109.0 . . ?
C47 C52 H52B 109.0 . . ?
C51 C52 C47 113.0(6) . . ?
C51 C52 H52A 109.0 . . ?
C51 C52 H52B 109.0 . . ?
H52A C52 H52B 107.8 . . ?
C47 C53 H53A 108.7 . . ?
C47 C53 H53B 108.7 . . ?
C49 C53 C47 114.3(7) . . ?
C49 C53 H53A 108.7 . . ?
C49 C53 H53B 108.7 . . ?
H53A C53 H53B 107.6 . . ?
C49 C54 C51 111.0(6) . . ?
C49 C54 H54A 109.4 . . ?
C49 C54 H54B 109.4 . . ?
C51 C54 H54A 109.4 . . ?
C51 C54 H54B 109.4 . . ?
H54A C54 H54B 108.0 . . ?
C55 C60 H60 120.0 . . ?
C55 C60 C59 120.0 . . ?
C59 C60 H60 120.0 . . ?
C60 C55 H55 120.0 . . ?
C60 C55 C56 120.0 . . ?
C56 C55 H55 120.0 . . ?
C55 C56 H56 120.0 . . ?
C57 C56 C55 120.0 . . ?
C57 C56 H56 120.0 . . ?
C56 C57 H57 120.0 . . ?
C56 C57 C58 120.0 . . ?
C58 C57 H57 120.0 . . ?
C57 C58 H58 120.0 . . ?
C57 C58 C59 120.0 . . ?
C59 C58 H58 120.0 . . ?
C60 C59 H59 120.0 . . ?
C58 C59 C60 120.0 . . ?
C58 C59 H59 120.0 . . ?

loop_
_geom_bond_atom_site_label_1
_geom_bond_atom_site_label_2
_geom_bond_distance
_geom_bond_site_symmetry_2
_geom_bond_publ_flag
Ru1 O1 1.760(4) . ?
Ru1 N1 2.070(4) . ?
Ru1 N2 2.065(4) . ?
Ru1 N3 2.071(4) . ?
Ru1 N4 2.080(4) . ?
Ru1 N5 1.778(5) . ?
F1 C44 1.344(7) . ?
F2 C40 1.343(6) . ?
F3 C7 1.346(7) . ?
F4 C11 1.359(7) . ?
F5 C22 1.350(7) . ?
F6 C18 1.346(6) . ?
F7 C29 1.353(7) . ?
F8 C33 1.348(7) . ?
N1 C1 1.364(7) . ?
N1 C4 1.371(6) . ?
N2 C12 1.364(7) . ?
N2 C15 1.358(7) . ?
N3 C23 1.361(7) . ?
N3 C26 1.374(7) . ?
N4 C34 1.370(6) . ?
N4 C37 1.371(7) . ?
N5 C45 1.416(7) . ?
C1 C2 1.447(7) . ?
C1 C38 1.405(7) . ?
C2 H2 0.9500 . ?
C2 C3 1.330(8) . ?
C3 H3 0.9500 . ?
C3 C4 1.438(8) . ?
C4 C5 1.403(8) . ?
C5 C6 1.499(7) . ?
C5 C12 1.403(8) . ?
C6 C7 1.356(8) . ?
C6 C11 1.392(9) . ?
C7 C8 1.398(8) . ?
C8 H8 0.9500 . ?
C8 C9 1.372(9) . ?
C9 H9 0.9500 . ?
C9 C10 1.372(10) . ?
C10 H10 0.9500 . ?
C10 C11 1.366(10) . ?
C12 C13 1.440(8) . ?
C13 H13 0.9500 . ?
C13 C14 1.351(8) . ?
C14 H14 0.9500 . ?
C14 C15 1.437(7) . ?
C15 C16 1.408(8) . ?
C16 C17 1.488(8) . ?
C16 C23 1.406(8) . ?
C17 C18 1.388(8) . ?
C17 C22 1.388(8) . ?
C18 C19 1.382(9) . ?
C19 H19 0.9500 . ?
C19 C20 1.396(10) . ?
C20 H20 0.9500 . ?
C20 C21 1.367(11) . ?
C21 H21 0.9500 . ?
C21 C22 1.382(10) . ?
C23 C24 1.436(8) . ?
C24 H24 0.9500 . ?
C24 C25 1.375(9) . ?
C25 H25 0.9500 . ?
C25 C26 1.422(8) . ?
C26 C27 1.398(8) . ?
C27 C28 1.492(7) . ?
C27 C34 1.403(8) . ?
C28 C29 1.389(7) . ?
C28 C33 1.388(8) . ?
C29 C30 1.383(8) . ?
C30 H30 0.9500 . ?
C30 C31 1.376(9) . ?
C31 H31 0.9500 . ?
C31 C32 1.394(9) . ?
C32 H32 0.9500 . ?
C32 C33 1.364(8) . ?
C34 C35 1.431(8) . ?
C35 H35 0.9500 . ?
C35 C36 1.346(8) . ?
C36 H36 0.9500 . ?
C36 C37 1.455(7) . ?
C37 C38 1.391(8) . ?
C38 C39 1.500(7) . ?
C39 C40 1.387(8) . ?
C39 C44 1.388(8) . ?
C40 C41 1.382(8) . ?
C41 H41 0.9500 . ?
C41 C42 1.379(9) . ?
C42 H42 0.9500 . ?
C42 C43 1.384(9) . ?
C43 H43 0.9500 . ?
C43 C44 1.380(8) . ?
C45 C46 1.547(9) . ?
C45 C48 1.537(8) . ?
C45 C50 1.523(9) . ?
C46 H46A 0.9900 . ?
C46 H46B 0.9900 . ?
C46 C47 1.550(10) . ?
C47 H47 1.0000 . ?
C47 C52 1.531(14) . ?
C47 C53 1.502(11) . ?
C48 H48A 0.9900 . ?
C48 H48B 0.9900 . ?
C48 C49 1.563(9) . ?
C49 H49 1.0000 . ?
C49 C53 1.473(11) . ?
C49 C54 1.500(11) . ?
C50 H50A 0.9900 . ?
C50 H50B 0.9900 . ?
C50 C51 1.550(9) . ?
C51 H51 1.0000 . ?
C51 C52 1.500(14) . ?
C51 C54 1.543(12) . ?
C52 H52A 0.9900 . ?
C52 H52B 0.9900 . ?
C53 H53A 0.9900 . ?
C53 H53B 0.9900 . ?
C54 H54A 0.9900 . ?
C54 H54B 0.9900 . ?
C60 H60 0.9500 . ?
C60 C55 1.3900 . ?
C60 C59 1.3900 . ?
C55 H55 0.9500 . ?
C55 C56 1.3900 . ?
C56 H56 0.9500 . ?
C56 C57 1.3900 . ?
C57 H57 0.9500 . ?
C57 C58 1.3900 . ?
C58 H58 0.9500 . ?
C58 C59 1.3900 . ?
C59 H59 0.9500 . ?
